data_7222256
loop_
_publ_author_name
'Silberstein, Katharine E.'
'Pastore, James P.'
'Zhou, Weidong'
'Potash, Rebecca A.'
'Hern\'andez-Burgos, Kenneth'
'Lobkovsky, Emil B.'
'Abru\~na, H\'ector D'

_publ_section_title
;
 Electrochemical lithiation-induced polymorphism of anthraquinone
 derivatives observed by operando X-ray diffraction.
;
_journal_issue 41
_journal_name_full 'Physical chemistry chemical physics : PCCP'
_journal_page_first 27665
_journal_page_last 27671
_journal_paper_doi 10.1039/c5cp04201a
_journal_volume 17
_journal_year 2015
_chemical_formula_moiety 'C16 H8 O6, 2(C3 H7 N O)'
_chemical_formula_sum 'C22 H22 N2 O8'
_chemical_formula_weight 442.42
_chemical_name_systematic
; 
 ? 
;
_space_group_IT_number 14
_symmetry_cell_setting monoclinic
_symmetry_space_group_name_Hall '-P 2ybc'
_symmetry_space_group_name_H-M 'P 1 21/c 1'
_atom_sites_solution_hydrogens difmap
_atom_sites_solution_primary direct
_atom_sites_solution_secondary difmap
_audit_creation_method SHELXL-97
_audit_update_record
;
2015-07-17 deposited with the CCDC.
2015-09-18 downloaded from the CCDC.
;
_cell_angle_alpha 90.00
_cell_angle_beta 98.490(3)
_cell_angle_gamma 90.00
_cell_formula_units_Z 2
_cell_length_a 12.8170(11)
_cell_length_b 7.3554(6)
_cell_length_c 11.1126(8)
_cell_measurement_reflns_used 3344
_cell_measurement_temperature 173(2)
_cell_measurement_theta_max 28.97
_cell_measurement_theta_min 3.20
_cell_volume 1036.15(14)
_computing_cell_refinement 'Bruker SAINT+'
_computing_data_collection 'Bruker APEX2'
_computing_data_reduction 'Bruker SAINT+'
_computing_molecular_graphics 'Bruker SHELXTL'
_computing_publication_material 'Bruker SHELXTL'
_computing_structure_refinement 'SHELXL-97 (Sheldrick, 1997)'
_computing_structure_solution 'SHELXS-97 (Sheldrick, 1990)'
_diffrn_ambient_temperature 173(2)
_diffrn_measured_fraction_theta_full 1.000
_diffrn_measured_fraction_theta_max 1.000
_diffrn_measurement_device_type 'Bruker X8 APEX II diffractometer'
_diffrn_measurement_method 'phi and omega scans'
_diffrn_radiation_monochromator graphite
_diffrn_radiation_source 'fine-focus sealed tube'
_diffrn_radiation_type MoK\a
_diffrn_radiation_wavelength 0.71073
_diffrn_reflns_av_R_equivalents 0.0254
_diffrn_reflns_av_sigmaI/netI 0.0246
_diffrn_reflns_limit_h_max 17
_diffrn_reflns_limit_h_min -17
_diffrn_reflns_limit_k_max 9
_diffrn_reflns_limit_k_min -9
_diffrn_reflns_limit_l_max 14
_diffrn_reflns_limit_l_min -13
_diffrn_reflns_number 9942
_diffrn_reflns_theta_full 28.28
_diffrn_reflns_theta_max 28.28
_diffrn_reflns_theta_min 3.20
_diffrn_standards_decay_% 0
_diffrn_standards_interval_count 0
_diffrn_standards_interval_time 0
_diffrn_standards_number 0
_exptl_absorpt_coefficient_mu 0.109
_exptl_absorpt_correction_T_max 0.9967
_exptl_absorpt_correction_T_min 0.9576
_exptl_absorpt_correction_type multi-scan
_exptl_absorpt_process_details SADABS
_exptl_crystal_colour colourless
_exptl_crystal_density_diffrn 1.418
_exptl_crystal_density_method 'not measured'
_exptl_crystal_description plate
_exptl_crystal_F_000 464
_exptl_crystal_size_max 0.40
_exptl_crystal_size_mid 0.25
_exptl_crystal_size_min 0.03
_refine_diff_density_max 0.327
_refine_diff_density_min -0.185
_refine_diff_density_rms 0.040
_refine_ls_extinction_method none
_refine_ls_goodness_of_fit_ref 1.051
_refine_ls_hydrogen_treatment refall
_refine_ls_matrix_type full
_refine_ls_number_parameters 189
_refine_ls_number_reflns 2563
_refine_ls_number_restraints 0
_refine_ls_restrained_S_all 1.051
_refine_ls_R_factor_all 0.0503
_refine_ls_R_factor_gt 0.0370
_refine_ls_shift/su_max 0.007
_refine_ls_shift/su_mean 0.001
_refine_ls_structure_factor_coef Fsqd
_refine_ls_weighting_details 'calc w=1/[\s^2^(Fo^2^)+(0.0476P)^2^+0.2763P] where P=(Fo^2^+2Fc^2^)/3'
_refine_ls_weighting_scheme calc
_refine_ls_wR_factor_gt 0.0934
_refine_ls_wR_factor_ref 0.1022
_reflns_number_gt 2023
_reflns_number_total 2563
_reflns_threshold_expression >2sigma(I)
_cod_data_source_file c5cp04201a1.cif
_cod_data_source_block wz5
_cod_depositor_comments
;
The following automatic conversions were performed:

'_symmetry_cell_setting' value 'Monoclinic' changed to 'monoclinic'
according to
/usr/data/users/saulius/crontab/automatic-downloads/rss-feeds/RSC/lib/dictionaries/cif_core.dic
dictionary named 'cif_core.dic' version 2.4.2 from 2011-04-26.

Automatic conversion script
Id: cif_fix_values 3271 2015-04-21 07:52:19Z andrius 

 Adding full bibliography for 7222256.cif.
;
_cod_original_sg_symbol_H-M P2(1)/c
_cod_database_code 7222256

loop_
_symmetry_equiv_pos_as_xyz
'x, y, z'
'-x, y+1/2, -z+1/2'
'-x, -y, -z'
'x, -y-1/2, z-1/2'

loop_
_atom_site_label
_atom_site_type_symbol
_atom_site_fract_x
_atom_site_fract_y
_atom_site_fract_z
_atom_site_U_iso_or_equiv
_atom_site_adp_type
_atom_site_occupancy
_atom_site_symmetry_multiplicity
_atom_site_calc_flag
O1 O 0.20305(7) 0.00564(13) 0.46548(9) 0.0325(2) Uani 1 1 d
O2 O 0.25576(7) 0.39650(14) 0.46651(9) 0.0312(2) Uani 1 1 d
O3 O 0.21211(8) 0.33843(15) 0.26745(9) 0.0335(2) Uani 1 1 d
H3O H 0.2846(18) 0.367(3) 0.2640(19) 0.074(7) Uiso 1 1 d
C1 C 0.11175(9) 0.00704(16) 0.48474(11) 0.0208(2) Uani 1 1 d
C2 C 0.04015(9) 0.16122(16) 0.44355(10) 0.0195(2) Uani 1 1 d
C3 C -0.06761(9) 0.15007(16) 0.45425(10) 0.0197(2) Uani 1 1 d
C4 C -0.13634(10) 0.28901(18) 0.40926(11) 0.0239(3) Uani 1 1 d
H4 H -0.2105(12) 0.279(2) 0.4191(14) 0.028(4) Uiso 1 1 d
C5 C -0.09921(10) 0.43839(18) 0.35249(12) 0.0262(3) Uani 1 1 d
H5 H -0.1446(12) 0.535(2) 0.3204(14) 0.032(4) Uiso 1 1 d
C6 C 0.00733(10) 0.45067(18) 0.34228(11) 0.0244(3) Uani 1 1 d
H6 H 0.0346(12) 0.556(2) 0.3052(14) 0.030(4) Uiso 1 1 d
C7 C 0.07778(9) 0.31476(17) 0.38840(11) 0.0207(3) Uani 1 1 d
C8 C 0.19289(9) 0.34919(16) 0.37998(11) 0.0224(3) Uani 1 1 d
O1S O 0.59701(8) 0.91143(16) 0.25584(10) 0.0388(3) Uani 1 1 d
N1S N 0.47443(8) 0.83079(16) 0.37355(10) 0.0276(3) Uani 1 1 d
C1S C 0.57200(11) 0.84106(19) 0.34943(13) 0.0297(3) Uani 1 1 d
H1S H 0.6247(12) 0.784(2) 0.4133(14) 0.030(4) Uiso 1 1 d
C2S C 0.44988(14) 0.7412(2) 0.48315(15) 0.0372(4) Uani 1 1 d
H2SC H 0.4085(14) 0.633(3) 0.4642(16) 0.049(5) Uiso 1 1 d
H2SB H 0.4107(16) 0.829(3) 0.5281(18) 0.062(6) Uiso 1 1 d
H2SA H 0.5159(16) 0.705(3) 0.5343(18) 0.053(5) Uiso 1 1 d
C3S C 0.38567(13) 0.8965(3) 0.28829(16) 0.0463(4) Uani 1 1 d
H3SC H 0.4088(15) 0.945(3) 0.2129(19) 0.056(5) Uiso 1 1 d
H3SB H 0.3449(19) 0.986(3) 0.323(2) 0.078(7) Uiso 1 1 d
H3SA H 0.338(2) 0.789(4) 0.263(3) 0.101(9) Uiso 1 1 d

loop_
_atom_site_aniso_label
_atom_site_aniso_U_11
_atom_site_aniso_U_22
_atom_site_aniso_U_33
_atom_site_aniso_U_23
_atom_site_aniso_U_13
_atom_site_aniso_U_12
O1 0.0200(5) 0.0315(5) 0.0491(6) 0.0091(4) 0.0156(4) 0.0043(4)
O2 0.0220(5) 0.0389(6) 0.0323(5) -0.0025(4) 0.0029(4) -0.0028(4)
O3 0.0270(5) 0.0461(6) 0.0298(5) -0.0041(4) 0.0126(4) -0.0089(4)
C1 0.0186(5) 0.0225(6) 0.0221(6) -0.0007(5) 0.0053(4) 0.0004(4)
C2 0.0188(6) 0.0223(6) 0.0179(5) -0.0009(4) 0.0045(4) 0.0006(4)
C3 0.0188(5) 0.0212(6) 0.0195(6) -0.0010(4) 0.0048(4) 0.0002(4)
C4 0.0186(6) 0.0281(6) 0.0252(6) 0.0015(5) 0.0032(5) 0.0027(5)
C5 0.0249(6) 0.0263(6) 0.0271(6) 0.0045(5) 0.0026(5) 0.0048(5)
C6 0.0268(6) 0.0244(6) 0.0225(6) 0.0041(5) 0.0047(5) -0.0007(5)
C7 0.0203(6) 0.0233(6) 0.0190(6) -0.0010(4) 0.0046(4) -0.0010(5)
C8 0.0215(6) 0.0194(6) 0.0269(6) 0.0020(5) 0.0059(5) 0.0000(5)
O1S 0.0291(5) 0.0506(7) 0.0399(6) 0.0065(5) 0.0158(4) 0.0080(5)
N1S 0.0245(5) 0.0313(6) 0.0277(6) -0.0014(5) 0.0060(4) 0.0004(4)
C1S 0.0242(6) 0.0328(7) 0.0322(7) -0.0019(6) 0.0051(5) 0.0042(5)
C2S 0.0425(9) 0.0361(8) 0.0354(8) -0.0001(6) 0.0133(7) -0.0082(7)
C3S 0.0258(7) 0.0723(13) 0.0414(9) 0.0079(9) 0.0075(6) 0.0137(8)

loop_
_atom_type_symbol
_atom_type_description
_atom_type_scat_dispersion_real
_atom_type_scat_dispersion_imag
_atom_type_scat_source
C C 0.0033 0.0016 'International Tables Vol C Tables 4.2.6.8 and 6.1.1.4'
H H 0.0000 0.0000 'International Tables Vol C Tables 4.2.6.8 and 6.1.1.4'
O O 0.0106 0.0060 'International Tables Vol C Tables 4.2.6.8 and 6.1.1.4'
N N 0.0061 0.0033 'International Tables Vol C Tables 4.2.6.8 and 6.1.1.4'

loop_
_geom_angle_atom_site_label_1
_geom_angle_atom_site_label_2
_geom_angle_atom_site_label_3
_geom_angle
_geom_angle_site_symmetry_3
O1 C1 C2 121.09(11) .
O1 C1 C3 120.70(11) 3_556
C2 C1 C3 118.16(10) 3_556
C7 C2 C3 119.27(10) .
C7 C2 C1 120.76(10) .
C3 C2 C1 119.90(10) .
C4 C3 C2 120.26(11) .
C4 C3 C1 117.97(10) 3_556
C2 C3 C1 121.76(10) 3_556
C5 C4 C3 120.24(11) .
C4 C5 C6 119.75(12) .
C5 C6 C7 120.97(12) .
C6 C7 C2 119.48(11) .
C6 C7 C8 116.24(11) .
C2 C7 C8 124.22(11) .
O2 C8 O3 125.28(11) .
O2 C8 C7 122.65(11) .
O3 C8 C7 111.76(10) .
C1S N1S C3S 121.56(12) .
C1S N1S C2S 121.54(12) .
C3S N1S C2S 116.76(13) .
O1S C1S N1S 124.20(13) .

loop_
_geom_bond_atom_site_label_1
_geom_bond_atom_site_label_2
_geom_bond_distance
_geom_bond_site_symmetry_2
O1 C1 1.2204(14) .
O2 C8 1.2108(15) .
O3 C8 1.3122(15) .
C1 C2 1.4878(16) .
C1 C3 1.4928(16) 3_556
C2 C7 1.4040(17) .
C2 C3 1.4060(15) .
C3 C4 1.3929(17) .
C3 C1 1.4928(16) 3_556
C4 C5 1.3858(19) .
C5 C6 1.3898(18) .
C6 C7 1.3930(17) .
C7 C8 1.5134(16) .
O1S C1S 1.2453(17) .
N1S C1S 1.3192(17) .
N1S C3S 1.4516(19) .
N1S C2S 1.4593(18) .

loop_
_geom_hbond_atom_site_label_D
_geom_hbond_atom_site_label_H
_geom_hbond_atom_site_label_A
_geom_hbond_distance_DH
_geom_hbond_distance_HA
_geom_hbond_distance_DA
_geom_hbond_angle_DHA
_geom_hbond_site_symmetry_A
O3 H3O O1S 0.96(2) 1.60(2) 2.5550(13) 174(2) 2_645
